data_7100198
loop_
_publ_author_name
'Parthasarathi Dastidar'
'Amitava Das'
'D.Amilan Jose'
'D.Krishna Kumar'

_publ_section_title
;
First Snapshot of A Nonpolymeric Hydrogelator
Interacting with its Gelling solvents
;
_journal_name_full 'Chemical Communications'
_journal_paper_doi 10.1039/b506941f
_journal_year 2005
_chemical_formula_sum 'C16.5 H19 N6 O3.5'
_chemical_formula_weight 357.38
_space_group_IT_number 15
_symmetry_cell_setting monoclinic
_symmetry_space_group_name_Hall '-C 2yc'
_symmetry_space_group_name_H-M 'C 1 2/c 1'
_cell_angle_alpha 90.00
_cell_angle_beta 100.03(3)
_cell_angle_gamma 90.00
_cell_formula_units_Z 8
_cell_length_a 13.073(4)
_cell_length_b 11.793(7)
_cell_length_c 22.678(8)
_cell_measurement_temperature 298(2)
_cell_volume 3443(3)
_diffrn_ambient_temperature 298(2)
_exptl_crystal_density_diffrn 1.379
_cod_depositor_comments
;
The following automatic conversions were performed:
'_symmetry_cell_setting' value 'MONOCLINIC' changed to 'monoclinic'
according to '/home/saulius/struct/CIF-dictionaries/cif_core.dic'
dictionary named 'cif_core.dic' version 2.4.1 from 2010-06-29.

Automatic conversion script
Id: cif_fix_enum 1527 2010-12-29 10:47:43Z saulius 
;
_cod_original_sg_symbol_H-M 'C 2/c'
_cod_original_formula_sum 'C16.50 H19 N6 O3.50'
_cod_database_code 7100198

loop_
_symmetry_equiv_pos_as_xyz
'x, y, z'
'-x, y, -z+1/2'
'x+1/2, y+1/2, z'
'-x+1/2, y+1/2, -z+1/2'
'-x, -y, -z'
'x, -y, z-1/2'
'-x+1/2, -y+1/2, -z'
'x+1/2, -y+1/2, z-1/2'

loop_
_atom_site_label
_atom_site_type_symbol
_atom_site_fract_x
_atom_site_fract_y
_atom_site_fract_z
_atom_site_U_iso_or_equiv
_atom_site_adp_type
_atom_site_occupancy
_atom_site_symmetry_multiplicity
_atom_site_calc_flag
_atom_site_refinement_flags
_atom_site_disorder_assembly
_atom_site_disorder_group
N1 N 0.14087(16) 0.33608(18) 0.26383(10) 0.0612(6) Uani 1 1 d . . .
C2 C 0.1234(2) 0.2288(2) 0.27717(12) 0.0590(7) Uani 1 1 d . . .
H2 H 0.0876(17) 0.2165(19) 0.3119(11) 0.071 Uiso 1 1 d . . .
C3 C 0.15654(19) 0.1406(2) 0.24635(12) 0.0610(7) Uani 1 1 d . . .
H3 H 0.1426 0.0665 0.2565 0.073 Uiso 1 1 calc R . .
C4 C 0.21027(18) 0.16044(19) 0.20042(11) 0.0555(7) Uani 1 1 d . . .
H4 H 0.2333 0.1005 0.1795 0.067 Uiso 1 1 calc R . .
C5 C 0.22930(17) 0.27068(18) 0.18600(10) 0.0461(6) Uani 1 1 d . . .
C6 C 0.1921(2) 0.3546(2) 0.21938(12) 0.0570(7) Uani 1 1 d . . .
H6 H 0.2066(17) 0.429(2) 0.2080(10) 0.068 Uiso 1 1 d . . .
N7 N 0.28251(16) 0.30471(16) 0.14057(9) 0.0533(6) Uani 1 1 d . . .
C8 C 0.31431(17) 0.23846(18) 0.09779(10) 0.0446(6) Uani 1 1 d . . .
O9 O 0.30688(13) 0.13576(12) 0.09657(7) 0.0564(5) Uani 1 1 d . . .
N10 N 0.35472(15) 0.29944(16) 0.05666(9) 0.0502(5) Uani 1 1 d . . .
C11 C 0.40395(17) 0.25813(17) 0.01136(10) 0.0448(6) Uani 1 1 d . . .
C12 C 0.40715(18) 0.14670(18) -0.00633(11) 0.0538(7) Uani 1 1 d . . .
H12 H 0.3742 0.0904 0.0122 0.065 Uiso 1 1 calc R . .
C13 C 0.4598(2) 0.1203(2) -0.05167(11) 0.0616(7) Uani 1 1 d . . .
H13 H 0.4635 0.0454 -0.0639 0.074 Uiso 1 1 calc R . .
C14 C 0.5070(2) 0.2035(2) -0.07894(12) 0.0653(7) Uani 1 1 d . . .
H14 H 0.5426 0.1835 -0.1095 0.078 Uiso 1 1 calc R . .
N15 N 0.50405(16) 0.31210(17) -0.06367(10) 0.0631(6) Uani 1 1 d . . .
C16 C 0.45325(18) 0.33700(19) -0.01965(12) 0.0551(7) Uani 1 1 d . . .
H16 H 0.4503 0.4128 -0.0087 0.066 Uiso 1 1 calc R . .
N17 N 0.68539(16) 0.20032(17) 0.08848(10) 0.0612(6) Uani 1 1 d . . .
C18 C 0.6987(2) 0.3081(2) 0.07391(13) 0.0616(7) Uani 1 1 d . . .
H18 H 0.738(2) 0.3197(19) 0.0419(12) 0.074 Uiso 1 1 d . . .
C19 C 0.65795(19) 0.3960(2) 0.10136(11) 0.0592(7) Uani 1 1 d . . .
H19 H 0.6685 0.4701 0.0898 0.071 Uiso 1 1 calc R . .
C20 C 0.60125(19) 0.37571(18) 0.14607(11) 0.0549(7) Uani 1 1 d . . .
H20 H 0.5725 0.4353 0.1645 0.066 Uiso 1 1 calc R . .
C21 C 0.58796(17) 0.26495(17) 0.16291(11) 0.0444(6) Uani 1 1 d . . .
C22 C 0.63169(19) 0.1815(2) 0.13181(12) 0.0548(7) Uani 1 1 d . . .
H22 H 0.6188(17) 0.1034(19) 0.1417(10) 0.066 Uiso 1 1 d . . .
N23 N 0.53627(15) 0.22889(15) 0.20831(9) 0.0512(5) Uani 1 1 d . . .
C24 C 0.5000 0.2930(3) 0.2500 0.0466(8) Uani 1 2 d S . .
O25 O 0.5000 0.39639(17) 0.2500 0.0669(7) Uani 1 2 d S . .
O2A O 0.04502(15) 0.50809(15) 0.32220(9) 0.0652(6) Uani 1 1 d . . .
O1A O 0.83940(17) 0.03156(14) 0.08743(10) 0.0760(6) Uani 1 1 d . . .
H1A H 0.784(2) 0.088(3) 0.0795(15) 0.132(13) Uiso 1 1 d . . .
H1B H 0.896(2) 0.076(3) 0.0867(14) 0.117(13) Uiso 1 1 d . . .
H2A H 0.091(2) 0.535(3) 0.3493(14) 0.097(13) Uiso 1 1 d . . .
H2B H 0.071(2) 0.444(3) 0.2994(14) 0.117(11) Uiso 1 1 d . . .
H7 H 0.2944(18) 0.376(2) 0.1371(11) 0.070(8) Uiso 1 1 d . . .
H10 H 0.3540(18) 0.369(2) 0.0593(11) 0.067(9) Uiso 1 1 d . . .
H23 H 0.5230(16) 0.1518(18) 0.2072(9) 0.055(7) Uiso 1 1 d . . .

loop_
_atom_site_aniso_label
_atom_site_aniso_U_11
_atom_site_aniso_U_22
_atom_site_aniso_U_33
_atom_site_aniso_U_23
_atom_site_aniso_U_13
_atom_site_aniso_U_12
N1 0.0644(14) 0.0617(14) 0.0602(14) -0.0122(11) 0.0185(12) 0.0114(11)
C2 0.0597(18) 0.0668(18) 0.0529(17) -0.0047(14) 0.0170(14) 0.0068(14)
C3 0.0709(18) 0.0504(15) 0.0672(18) -0.0013(13) 0.0274(15) 0.0023(13)
C4 0.0680(17) 0.0428(14) 0.0608(17) -0.0050(11) 0.0260(14) 0.0009(12)
C5 0.0464(14) 0.0437(13) 0.0479(15) -0.0038(11) 0.0074(12) 0.0026(11)
C6 0.0622(17) 0.0417(14) 0.0668(18) -0.0069(13) 0.0104(15) 0.0057(12)
N7 0.0652(14) 0.0348(12) 0.0635(14) -0.0016(10) 0.0212(11) 0.0004(10)
C8 0.0460(14) 0.0365(14) 0.0519(15) 0.0034(12) 0.0106(12) 0.0015(11)
O9 0.0807(12) 0.0347(9) 0.0580(11) 0.0008(7) 0.0240(9) -0.0020(8)
N10 0.0568(13) 0.0331(12) 0.0652(14) 0.0033(10) 0.0229(11) -0.0002(10)
C11 0.0406(14) 0.0401(13) 0.0524(15) 0.0042(11) 0.0049(12) -0.0003(10)
C12 0.0622(16) 0.0415(14) 0.0619(17) 0.0040(11) 0.0225(14) -0.0004(11)
C13 0.0799(19) 0.0497(14) 0.0591(17) -0.0030(13) 0.0231(15) 0.0019(13)
C14 0.073(2) 0.0699(18) 0.0567(17) 0.0033(14) 0.0229(15) 0.0033(15)
N15 0.0677(15) 0.0607(14) 0.0658(15) 0.0062(11) 0.0247(12) -0.0074(11)
C16 0.0564(16) 0.0455(14) 0.0643(17) 0.0048(12) 0.0130(14) -0.0046(12)
N17 0.0646(14) 0.0561(14) 0.0668(15) 0.0019(11) 0.0229(12) 0.0044(11)
C18 0.0630(18) 0.0639(18) 0.0600(17) 0.0042(14) 0.0162(14) -0.0006(14)
C19 0.0723(18) 0.0474(14) 0.0576(17) 0.0070(12) 0.0105(15) -0.0082(13)
C20 0.0652(17) 0.0415(13) 0.0580(16) -0.0016(12) 0.0113(14) -0.0007(12)
C21 0.0432(15) 0.0368(12) 0.0526(15) -0.0013(11) 0.0069(12) -0.0019(10)
C22 0.0538(16) 0.0434(14) 0.0693(18) 0.0012(13) 0.0167(14) 0.0013(12)
N23 0.0581(14) 0.0327(11) 0.0668(15) -0.0025(10) 0.0225(11) -0.0025(9)
C24 0.045(2) 0.0356(19) 0.059(2) 0.000 0.0085(18) 0.000
O25 0.094(2) 0.0332(13) 0.0816(18) 0.000 0.0383(15) 0.000
O2A 0.0773(14) 0.0450(10) 0.0749(14) -0.0100(10) 0.0171(12) 0.0071(10)
O1A 0.0824(14) 0.0368(10) 0.1203(18) 0.0003(10) 0.0493(14) 0.0013(10)

loop_
_geom_bond_atom_site_label_1
_geom_bond_atom_site_label_2
_geom_bond_distance
_geom_bond_site_symmetry_2
_geom_bond_publ_flag
N1 C6 1.322(3) . ?
N1 C2 1.330(3) . ?
C2 N1 1.330(3) 1 ?
C2 C3 1.365(3) . ?
C2 H2 0.99(2) . ?
C3 C4 1.374(3) . ?
C3 H3 0.9300 . ?
C4 C5 1.374(3) . ?
C4 H4 0.9300 . ?
C5 C6 1.385(3) . ?
C5 N7 1.399(3) . ?
C6 N1 1.322(3) 1 ?
C6 H6 0.94(2) . ?
N7 C8 1.366(3) . ?
N7 H7 0.86(2) . ?
C8 O9 1.215(2) . ?
C8 N10 1.356(3) . ?
N10 C11 1.392(3) . ?
N10 H10 0.82(2) . ?
C11 C12 1.377(3) . ?
C11 C16 1.390(3) . ?
C12 C13 1.369(3) . ?
C12 H12 0.9300 . ?
C13 C14 1.363(3) . ?
C13 H13 0.9300 . ?
C14 N15 1.329(3) . ?
C14 H14 0.9300 . ?
N15 C16 1.325(3) . ?
C16 H16 0.9300 . ?
N17 C22 1.322(3) . ?
N17 C18 1.333(3) . ?
C18 N17 1.333(3) 1 ?
C18 C19 1.364(3) . ?
C18 H18 0.97(3) . ?
C19 C20 1.377(3) . ?
C19 H19 0.9300 . ?
C20 C21 1.380(3) . ?
C20 H20 0.9300 . ?
C21 C22 1.391(3) . ?
C21 N23 1.393(3) . ?
C22 N17 1.322(3) 1 ?
C22 H22 0.97(2) . ?
N23 C24 1.359(2) . ?
N23 H23 0.93(2) . ?
C24 O25 1.220(3) . ?
C24 N23 1.359(2) 2_655 ?
O2A H2A 0.84(3) . ?
O2A H2B 1.01(3) . ?
O1A H1A 0.99(3) . ?
O1A H1B 0.91(3) . ?
